data_7224253
loop_
_publ_author_name
'Zhou, Yanxu'
'Shen, Yingzhong'
'Zhao, Jing'
'Wang, Yulong'
'Peng, Ling'
'Tao, Xian'

_publ_section_title
;
 Heteroleptic lanthanide amides complexes bearing carbon-bridged
 bis(phenolate) ligands: synthesis, structure and their application in the
 polymerization of \e-caprolactone
;
_journal_name_full 'RSC Adv.'
_journal_paper_doi 10.1039/C5RA23520K
_journal_year 2016
_chemical_formula_sum 'C47 H67 La N2 O6'
_chemical_formula_weight 894.94
_chemical_name_systematic
; 
 ? 
;
_space_group_IT_number 2
_symmetry_cell_setting triclinic
_symmetry_space_group_name_Hall '-P 1'
_symmetry_space_group_name_H-M 'P -1'
_atom_sites_solution_hydrogens geom
_atom_sites_solution_primary direct
_atom_sites_solution_secondary difmap
_audit_creation_method SHELXL-97
_audit_update_record
;
2014-07-10 deposited with the CCDC.
2016-02-05 downloaded from the CCDC.
;
_cell_angle_alpha 75.288(2)
_cell_angle_beta 70.091(2)
_cell_angle_gamma 63.392(2)
_cell_formula_units_Z 2
_cell_length_a 13.336(2)
_cell_length_b 14.166(3)
_cell_length_c 16.340(3)
_cell_measurement_temperature 296(2)
_cell_volume 2576.1(8)
_computing_structure_refinement 'SHELXL-97 (Sheldrick, 1997)'
_computing_structure_solution 'SHELXS-97 (Sheldrick, 1990)'
_diffrn_ambient_temperature 296(2)
_diffrn_measured_fraction_theta_full 0.990
_diffrn_measured_fraction_theta_max 0.990
_diffrn_radiation_monochromator graphite
_diffrn_radiation_source 'fine-focus sealed tube'
_diffrn_radiation_type MoK\a
_diffrn_radiation_wavelength 0.71073
_diffrn_reflns_av_R_equivalents 0.0000
_diffrn_reflns_av_sigmaI/netI 0.0449
_diffrn_reflns_limit_h_max 15
_diffrn_reflns_limit_h_min -14
_diffrn_reflns_limit_k_max 16
_diffrn_reflns_limit_k_min -16
_diffrn_reflns_limit_l_max 19
_diffrn_reflns_limit_l_min 0
_diffrn_reflns_number 8990
_diffrn_reflns_theta_full 25.00
_diffrn_reflns_theta_max 25.00
_diffrn_reflns_theta_min 1.34
_exptl_absorpt_coefficient_mu 0.871
_exptl_absorpt_correction_T_max 0.840
_exptl_absorpt_correction_T_min 0.840
_exptl_absorpt_correction_type multi-scan
_exptl_absorpt_process_details sadabs
_exptl_crystal_colour Colorless
_exptl_crystal_density_diffrn 1.154
_exptl_crystal_density_method 'not measured'
_exptl_crystal_description Prism
_exptl_crystal_F_000 936
_exptl_crystal_size_max 0.2000
_exptl_crystal_size_mid 0.2000
_exptl_crystal_size_min 0.2000
_platon_squeeze_details
;
;
_refine_diff_density_max 1.817
_refine_diff_density_min -0.591
_refine_diff_density_rms 0.162
_refine_ls_extinction_method none
_refine_ls_goodness_of_fit_ref 1.119
_refine_ls_hydrogen_treatment mixed
_refine_ls_matrix_type full
_refine_ls_number_parameters 565
_refine_ls_number_reflns 8990
_refine_ls_number_restraints 264
_refine_ls_restrained_S_all 1.120
_refine_ls_R_factor_all 0.0736
_refine_ls_R_factor_gt 0.0637
_refine_ls_shift/su_max 0.001
_refine_ls_shift/su_mean 0.000
_refine_ls_structure_factor_coef Fsqd
_refine_ls_weighting_details 'calc w=1/[\s^2^(Fo^2^)+(0.1590P)^2^+0.0000P] where P=(Fo^2^+2Fc^2^)/3'
_refine_ls_weighting_scheme calc
_refine_ls_wR_factor_gt 0.2101
_refine_ls_wR_factor_ref 0.2207
_reflns_number_gt 7543
_reflns_number_total 8990
_reflns_threshold_expression >2sigma(I)
_cod_data_source_file c5ra23520k2.cif
_cod_data_source_block 140621c_0m
_cod_depositor_comments
;
The following automatic conversions were performed:

'_symmetry_cell_setting' value 'Triclinic' changed to 'triclinic'
according to
/usr/data/users/saulius/crontab/automatic-downloads/rss-feeds/RSC/lib/dictionaries/cif_core.dic
dictionary named 'cif_core.dic' version 2.4.2 from 2011-04-26.

'_exptl_absorpt_correction_type' value 'Multi-scan' changed to
'multi-scan' according to
/usr/data/users/saulius/crontab/automatic-downloads/rss-feeds/RSC/lib/dictionaries/cif_core.dic
dictionary named 'cif_core.dic' version 2.4.2 from 2011-04-26.

Automatic conversion script
Id: cif_fix_values 4268 2015-11-12 08:31:59Z antanas 
;
_cod_original_sg_symbol_H-M P-1
_cod_database_code 7224253

loop_
_symmetry_equiv_pos_as_xyz
'x, y, z'
'-x, -y, -z'

loop_
_atom_site_label
_atom_site_type_symbol
_atom_site_fract_x
_atom_site_fract_y
_atom_site_fract_z
_atom_site_U_iso_or_equiv
_atom_site_adp_type
_atom_site_occupancy
_atom_site_symmetry_multiplicity
_atom_site_calc_flag
_atom_site_refinement_flags
_atom_site_disorder_assembly
_atom_site_disorder_group
C43 C 0.3173(16) 0.4940(11) 0.3585(14) 0.088(4) Uani 0.526(11) 1 d PDU A 1
C44 C 0.259(2) 0.471(3) 0.4479(16) 0.139(7) Uani 0.526(11) 1 d PDU A 1
H44A H 0.3022 0.4682 0.4857 0.209 Uiso 0.526(11) 1 calc PR A 1
H44B H 0.2537 0.4039 0.4556 0.209 Uiso 0.526(11) 1 calc PR A 1
H44C H 0.1824 0.5260 0.4621 0.209 Uiso 0.526(11) 1 calc PR A 1
C45 C 0.369(2) 0.4254(19) 0.3016(15) 0.111(6) Uani 0.526(11) 1 d PDU A 1
H45 H 0.3775 0.3551 0.3094 0.133 Uiso 0.526(11) 1 calc PR A 1
C46 C 0.407(2) 0.4843(14) 0.2276(16) 0.111(5) Uani 0.526(11) 1 d PDU A 1
C47 C 0.503(2) 0.444(3) 0.1410(18) 0.144(7) Uani 0.526(11) 1 d PDU A 1
H47A H 0.5077 0.5043 0.0989 0.217 Uiso 0.263(5) 1 calc PR A 1
H47B H 0.4824 0.4019 0.1173 0.217 Uiso 0.263(5) 1 calc PR A 1
H47C H 0.5767 0.4021 0.1538 0.217 Uiso 0.263(5) 1 calc PR A 1
H47D H 0.5368 0.3679 0.1478 0.217 Uiso 0.263(5) 1 calc PR A 1
H47E H 0.5622 0.4703 0.1294 0.217 Uiso 0.263(5) 1 calc PR A 1
H47F H 0.4678 0.4701 0.0928 0.217 Uiso 0.263(5) 1 calc PR A 1
C43' C 0.2769(18) 0.5102(12) 0.3628(16) 0.088(4) Uani 0.474(11) 1 d PDU A 2
C44' C 0.207(3) 0.493(3) 0.4495(18) 0.139(7) Uani 0.474(11) 1 d PDU A 2
H44D H 0.2294 0.5122 0.4909 0.209 Uiso 0.474(11) 1 calc PR A 2
H44E H 0.2192 0.4193 0.4633 0.209 Uiso 0.474(11) 1 calc PR A 2
H44F H 0.1268 0.5360 0.4522 0.209 Uiso 0.474(11) 1 calc PR A 2
C45' C 0.324(2) 0.450(2) 0.2994(17) 0.111(6) Uani 0.474(11) 1 d PDU A 2
H45' H 0.3208 0.3842 0.3059 0.133 Uiso 0.474(11) 1 calc PR A 2
C46' C 0.379(3) 0.4941(15) 0.2224(18) 0.111(5) Uani 0.474(11) 1 d PDU A 2
C47' C 0.441(3) 0.469(3) 0.1246(18) 0.144(7) Uani 0.474(11) 1 d PDU A 2
H47G H 0.4607 0.5270 0.0900 0.217 Uiso 0.237(5) 1 calc PR A 2
H47H H 0.3901 0.4589 0.1011 0.217 Uiso 0.237(5) 1 calc PR A 2
H47I H 0.5108 0.4052 0.1232 0.217 Uiso 0.237(5) 1 calc PR A 2
H47J H 0.4471 0.4004 0.1195 0.217 Uiso 0.237(5) 1 calc PR A 2
H47K H 0.5176 0.4685 0.1084 0.217 Uiso 0.237(5) 1 calc PR A 2
H47L H 0.3969 0.5222 0.0863 0.217 Uiso 0.237(5) 1 calc PR A 2
C35 C 0.4986(17) 0.8569(14) 0.0669(9) 0.075(4) Uani 0.526(11) 1 d PDU A 1
H35A H 0.5738 0.8275 0.0792 0.090 Uiso 0.526(11) 1 calc PR A 1
H35B H 0.4542 0.9266 0.0869 0.090 Uiso 0.526(11) 1 calc PR A 1
C36 C 0.514(3) 0.866(2) -0.0285(9) 0.108(4) Uani 0.526(11) 1 d PDU A 1
H36A H 0.5950 0.8455 -0.0598 0.129 Uiso 0.526(11) 1 calc PR A 1
H36B H 0.4705 0.9382 -0.0507 0.129 Uiso 0.526(11) 1 calc PR A 1
C37 C 0.468(2) 0.7922(18) -0.0412(8) 0.108(5) Uani 0.526(11) 1 d PDU A 1
H37A H 0.5299 0.7384 -0.0773 0.130 Uiso 0.526(11) 1 calc PR A 1
H37B H 0.4061 0.8316 -0.0700 0.130 Uiso 0.526(11) 1 calc PR A 1
C38 C 0.424(2) 0.7411(15) 0.0479(8) 0.097(4) Uani 0.526(11) 1 d PDU A 1
H38A H 0.3431 0.7548 0.0579 0.116 Uiso 0.526(11) 1 calc PR A 1
H38B H 0.4686 0.6648 0.0528 0.116 Uiso 0.526(11) 1 calc PR A 1
C39 C 0.5709(15) 0.5506(8) 0.321(2) 0.132(7) Uani 0.526(11) 1 d PDU A 1
H39A H 0.5404 0.5238 0.2905 0.159 Uiso 0.526(11) 1 calc PR A 1
H39B H 0.5516 0.5246 0.3831 0.159 Uiso 0.526(11) 1 calc PR A 1
C40 C 0.7001(14) 0.5143(13) 0.2856(17) 0.124(6) Uani 0.526(11) 1 d PDU A 1
H40A H 0.7256 0.4838 0.2315 0.149 Uiso 0.526(11) 1 calc PR A 1
H40B H 0.7393 0.4609 0.3275 0.149 Uiso 0.526(11) 1 calc PR A 1
C41 C 0.7271(12) 0.6107(18) 0.269(3) 0.151(5) Uani 0.526(11) 1 d PDU A 1
H41A H 0.7607 0.6261 0.2071 0.182 Uiso 0.526(11) 1 calc PR A 1
H41B H 0.7814 0.5995 0.3012 0.182 Uiso 0.526(11) 1 calc PR A 1
C42 C 0.6123(12) 0.7007(13) 0.3006(16) 0.101(5) Uani 0.526(11) 1 d PDU A 1
H42A H 0.6068 0.7165 0.3567 0.121 Uiso 0.526(11) 1 calc PR A 1
H42B H 0.6050 0.7643 0.2588 0.121 Uiso 0.526(11) 1 calc PR A 1
C35' C 0.465(2) 0.8818(12) 0.0717(10) 0.075(4) Uani 0.474(11) 1 d PDU A 2
H35C H 0.5279 0.8785 0.0903 0.090 Uiso 0.474(11) 1 calc PR A 2
H35D H 0.3971 0.9462 0.0887 0.090 Uiso 0.474(11) 1 calc PR A 2
C36' C 0.498(3) 0.8812(16) -0.0250(10) 0.108(4) Uani 0.474(11) 1 d PDU A 2
H36C H 0.5548 0.9125 -0.0542 0.129 Uiso 0.474(11) 1 calc PR A 2
H36D H 0.4308 0.9199 -0.0485 0.129 Uiso 0.474(11) 1 calc PR A 2
C37' C 0.550(2) 0.7650(16) -0.0353(9) 0.108(5) Uani 0.474(11) 1 d PDU A 2
H37C H 0.5322 0.7547 -0.0846 0.130 Uiso 0.474(11) 1 calc PR A 2
H37D H 0.6333 0.7356 -0.0451 0.130 Uiso 0.474(11) 1 calc PR A 2
C38' C 0.495(2) 0.7121(12) 0.0488(9) 0.097(4) Uani 0.474(11) 1 d PDU A 2
H38C H 0.4397 0.6919 0.0396 0.116 Uiso 0.474(11) 1 calc PR A 2
H38D H 0.5544 0.6487 0.0698 0.116 Uiso 0.474(11) 1 calc PR A 2
C39' C 0.5625(16) 0.5737(17) 0.3704(16) 0.132(7) Uani 0.474(11) 1 d PDU A 2
H39C H 0.5272 0.5249 0.3754 0.159 Uiso 0.474(11) 1 calc PR A 2
H39D H 0.5436 0.5940 0.4279 0.159 Uiso 0.474(11) 1 calc PR A 2
C40' C 0.6917(16) 0.5231(16) 0.3336(19) 0.124(6) Uani 0.474(11) 1 d PDU A 2
H40C H 0.7121 0.4658 0.3010 0.149 Uiso 0.474(11) 1 calc PR A 2
H40D H 0.7304 0.4943 0.3805 0.149 Uiso 0.474(11) 1 calc PR A 2
C41' C 0.7272(12) 0.609(2) 0.274(3) 0.151(5) Uani 0.474(11) 1 d PDU A 2
H41C H 0.7807 0.5838 0.2194 0.182 Uiso 0.474(11) 1 calc PR A 2
H41D H 0.7647 0.6326 0.3020 0.182 Uiso 0.474(11) 1 calc PR A 2
C42' C 0.6163(13) 0.6987(16) 0.2588(15) 0.101(5) Uani 0.474(11) 1 d PDU A 2
H42C H 0.6054 0.7630 0.2777 0.121 Uiso 0.474(11) 1 calc PR A 2
H42D H 0.6195 0.7126 0.1969 0.121 Uiso 0.474(11) 1 calc PR A 2
C31 C 0.2592(16) 0.7152(10) 0.5095(8) 0.089(5) Uani 0.526(11) 1 d PDU A 1
H31A H 0.3379 0.6861 0.5154 0.107 Uiso 0.526(11) 1 calc PR A 1
H31B H 0.2437 0.6579 0.5016 0.107 Uiso 0.526(11) 1 calc PR A 1
C32 C 0.1743(16) 0.7651(13) 0.5898(7) 0.094(5) Uani 0.526(11) 1 d PDU A 1
H32A H 0.1320 0.7214 0.6246 0.112 Uiso 0.526(11) 1 calc PR A 1
H32B H 0.2146 0.7729 0.6256 0.112 Uiso 0.526(11) 1 calc PR A 1
C33 C 0.0930(13) 0.8716(12) 0.5586(7) 0.083(4) Uani 0.526(11) 1 d PDU A 1
H33A H 0.0794 0.9252 0.5926 0.100 Uiso 0.526(11) 1 calc PR A 1
H33B H 0.0191 0.8698 0.5641 0.100 Uiso 0.526(11) 1 calc PR A 1
C31' C 0.2933(17) 0.7299(13) 0.5076(8) 0.089(5) Uani 0.474(11) 1 d PDU A 2
H31C H 0.3731 0.7208 0.4966 0.107 Uiso 0.474(11) 1 calc PR A 2
H31D H 0.2920 0.6603 0.5147 0.107 Uiso 0.474(11) 1 calc PR A 2
C32' C 0.2195(17) 0.7833(15) 0.5888(8) 0.094(5) Uani 0.474(11) 1 d PDU A 2
H32C H 0.1860 0.7373 0.6325 0.112 Uiso 0.474(11) 1 calc PR A 2
H32D H 0.2660 0.7994 0.6134 0.112 Uiso 0.474(11) 1 calc PR A 2
C33' C 0.1263(16) 0.8828(13) 0.5623(6) 0.083(4) Uani 0.474(11) 1 d PDU A 2
H33C H 0.1250 0.9431 0.5810 0.100 Uiso 0.474(11) 1 calc PR A 2
H33D H 0.0512 0.8786 0.5892 0.100 Uiso 0.474(11) 1 calc PR A 2
La1 La 0.31838(3) 0.77319(2) 0.27296(2) 0.04590(18) Uani 1 1 d . A .
O1 O 0.1315(4) 0.8530(4) 0.2727(3) 0.0523(10) Uani 1 1 d . . .
O2 O 0.3343(4) 0.9332(3) 0.2578(3) 0.0466(9) Uani 1 1 d . . .
O3 O 0.1583(8) 0.9384(6) 0.0532(4) 0.112(2) Uani 1 1 d . . .
O4 O 0.2464(5) 0.7964(4) 0.4353(3) 0.0718(14) Uani 1 1 d D . .
O5 O 0.4377(5) 0.7878(4) 0.1116(3) 0.0834(16) Uani 1 1 d D . .
O6 O 0.5218(5) 0.6664(5) 0.3088(5) 0.098(2) Uani 1 1 d D . .
N1 N 0.3051(7) 0.5944(5) 0.3290(5) 0.086(2) Uani 1 1 d D . .
N2 N 0.3667(6) 0.5908(5) 0.2429(6) 0.087(2) Uani 1 1 d D A .
C1 C 0.0318(5) 0.9324(5) 0.2611(4) 0.0434(13) Uani 1 1 d . . .
C2 C -0.0746(5) 0.9175(6) 0.2963(4) 0.0487(14) Uani 1 1 d . . .
C3 C -0.0801(6) 0.8129(6) 0.3434(4) 0.0594(16) Uani 1 1 d . . .
C4 C -0.2028(7) 0.8141(8) 0.3719(6) 0.087(3) Uani 1 1 d . . .
H4A H -0.2548 0.8704 0.4075 0.131 Uiso 1 1 calc R . .
H4B H -0.2014 0.7472 0.4051 0.131 Uiso 1 1 calc R . .
H4C H -0.2290 0.8253 0.3210 0.131 Uiso 1 1 calc R . .
C5 C -0.0375(8) 0.7838(8) 0.4293(5) 0.085(3) Uani 1 1 d . . .
H5A H 0.0363 0.7886 0.4147 0.127 Uiso 1 1 calc R . .
H5B H -0.0297 0.7127 0.4546 0.127 Uiso 1 1 calc R . .
H5C H -0.0932 0.8325 0.4707 0.127 Uiso 1 1 calc R . .
C6 C -0.0021(8) 0.7233(7) 0.2829(6) 0.083(2) Uani 1 1 d . . .
H6A H -0.0247 0.7437 0.2290 0.124 Uiso 1 1 calc R . .
H6B H -0.0114 0.6586 0.3118 0.124 Uiso 1 1 calc R . .
H6C H 0.0777 0.7126 0.2705 0.124 Uiso 1 1 calc R . .
C7 C -0.1744(5) 1.0037(6) 0.2844(4) 0.0545(16) Uani 1 1 d . . .
H7 H -0.2446 0.9958 0.3087 0.065 Uiso 1 1 calc R . .
C8 C -0.1769(5) 1.1021(6) 0.2381(4) 0.0587(17) Uani 1 1 d . . .
C9 C -0.2873(6) 1.1948(7) 0.2232(6) 0.082(2) Uani 1 1 d . . .
H9A H -0.2959 1.1947 0.1673 0.123 Uiso 1 1 calc R . .
H9B H -0.2830 1.2602 0.2244 0.123 Uiso 1 1 calc R . .
H9C H -0.3529 1.1880 0.2686 0.123 Uiso 1 1 calc R . .
C10 C -0.0707(5) 1.1112(5) 0.2042(4) 0.0481(14) Uani 1 1 d . . .
H10 H -0.0689 1.1753 0.1726 0.058 Uiso 1 1 calc R . .
C11 C 0.0321(5) 1.0295(5) 0.2152(4) 0.0438(13) Uani 1 1 d . . .
C12 C 0.1486(5) 1.0416(4) 0.1744(3) 0.0400(12) Uani 1 1 d . . .
H12 H 0.2082 0.9688 0.1732 0.048 Uiso 1 1 calc R . .
C13 C 0.1741(4) 1.0934(4) 0.2329(3) 0.0385(11) Uani 1 1 d . . .
C14 C 0.2723(5) 1.0358(4) 0.2670(3) 0.0383(11) Uani 1 1 d . . .
C15 C 0.3027(5) 1.0900(5) 0.3114(4) 0.0435(13) Uani 1 1 d . . .
C16 C 0.4177(5) 1.0376(5) 0.3392(4) 0.0500(14) Uani 1 1 d . . .
C17 C 0.4164(7) 0.9433(6) 0.4098(5) 0.0656(18) Uani 1 1 d . . .
H17A H 0.4937 0.9005 0.4161 0.098 Uiso 1 1 calc R . .
H17B H 0.3884 0.9011 0.3931 0.098 Uiso 1 1 calc R . .
H17C H 0.3661 0.9690 0.4646 0.098 Uiso 1 1 calc R . .
C18 C 0.4393(6) 1.1136(6) 0.3758(5) 0.069(2) Uani 1 1 d . . .
H18A H 0.3853 1.1291 0.4321 0.104 Uiso 1 1 calc R . .
H18B H 0.4289 1.1784 0.3364 0.104 Uiso 1 1 calc R . .
H18C H 0.5172 1.0813 0.3820 0.104 Uiso 1 1 calc R . .
C19 C 0.5197(6) 1.0010(6) 0.2584(4) 0.0636(18) Uani 1 1 d . . .
H19A H 0.5915 0.9688 0.2751 0.095 Uiso 1 1 calc R . .
H19B H 0.5196 1.0613 0.2151 0.095 Uiso 1 1 calc R . .
H19C H 0.5119 0.9502 0.2344 0.095 Uiso 1 1 calc R . .
C20 C 0.2270(5) 1.1950(5) 0.3257(4) 0.0507(14) Uani 1 1 d . . .
H20 H 0.2454 1.2303 0.3556 0.061 Uiso 1 1 calc R . .
C21 C 0.1266(5) 1.2495(5) 0.2978(4) 0.0540(15) Uani 1 1 d . . .
C22 C 0.0490(7) 1.3619(6) 0.3194(6) 0.083(2) Uani 1 1 d . . .
H22A H -0.0132 1.3909 0.2914 0.124 Uiso 1 1 calc R . .
H22B H 0.0936 1.4048 0.2987 0.124 Uiso 1 1 calc R . .
H22C H 0.0172 1.3611 0.3817 0.124 Uiso 1 1 calc R . .
C23 C 0.1038(5) 1.1971(5) 0.2501(4) 0.0487(14) Uani 1 1 d . . .
H23 H 0.0383 1.2332 0.2285 0.058 Uiso 1 1 calc R . .
C24 C 0.1623(5) 1.0896(5) 0.0804(4) 0.0471(14) Uani 1 1 d . . .
C25 C 0.1751(6) 1.1831(6) 0.0471(4) 0.0659(18) Uani 1 1 d . . .
H25 H 0.1723 1.2230 0.0857 0.079 Uiso 1 1 calc R . .
C26 C 0.1921(8) 1.2224(9) -0.0420(6) 0.098(3) Uani 1 1 d . . .
H26 H 0.2036 1.2853 -0.0625 0.118 Uiso 1 1 calc R . .
C27 C 0.1916(8) 1.1652(12) -0.0988(6) 0.109(4) Uani 1 1 d . . .
H27 H 0.2006 1.1907 -0.1580 0.131 Uiso 1 1 calc R . .
C28 C 0.1776(8) 1.0695(11) -0.0679(5) 0.097(3) Uani 1 1 d . . .
H28 H 0.1771 1.0305 -0.1056 0.117 Uiso 1 1 calc R . .
C29 C 0.1650(7) 1.0356(8) 0.0181(5) 0.073(2) Uani 1 1 d . . .
C30 C 0.1545(16) 0.8762(15) -0.0035(11) 0.197(8) Uani 1 1 d . . .
H30A H 0.1264 0.9225 -0.0522 0.296 Uiso 1 1 calc R . .
H30B H 0.1035 0.8408 0.0291 0.296 Uiso 1 1 calc R . .
H30C H 0.2312 0.8242 -0.0248 0.296 Uiso 1 1 calc R . .
C34 C 0.1516(6) 0.8960(6) 0.4631(4) 0.0690(19) Uani 1 1 d D A .
H34A H 0.0967 0.9228 0.4278 0.083 Uiso 1 1 calc R B 1
H34B H 0.1816 0.9492 0.4568 0.083 Uiso 1 1 calc R B 1

loop_
_atom_site_aniso_label
_atom_site_aniso_U_11
_atom_site_aniso_U_22
_atom_site_aniso_U_33
_atom_site_aniso_U_23
_atom_site_aniso_U_13
_atom_site_aniso_U_12
C43 0.090(8) 0.074(5) 0.101(6) 0.001(4) -0.021(5) -0.042(5)
C44 0.141(10) 0.129(9) 0.148(9) -0.005(6) -0.033(6) -0.065(7)
C45 0.113(9) 0.088(7) 0.134(8) 0.004(5) -0.028(6) -0.055(7)
C46 0.114(9) 0.099(6) 0.129(7) -0.026(5) -0.029(5) -0.045(6)
C47 0.159(10) 0.131(8) 0.151(9) -0.051(6) -0.032(6) -0.052(7)
C43' 0.090(8) 0.074(5) 0.101(6) 0.001(4) -0.021(5) -0.042(5)
C44' 0.141(10) 0.129(9) 0.148(9) -0.005(6) -0.033(6) -0.065(7)
C45' 0.113(9) 0.088(7) 0.134(8) 0.004(5) -0.028(6) -0.055(7)
C46' 0.114(9) 0.099(6) 0.129(7) -0.026(5) -0.029(5) -0.045(6)
C47' 0.159(10) 0.131(8) 0.151(9) -0.051(6) -0.032(6) -0.052(7)
C35 0.068(7) 0.079(6) 0.066(4) -0.014(4) 0.000(4) -0.030(6)
C36 0.115(7) 0.117(7) 0.101(6) -0.018(5) -0.025(5) -0.053(5)
C37 0.119(8) 0.108(7) 0.091(6) -0.019(5) -0.019(6) -0.041(6)
C38 0.111(8) 0.084(6) 0.091(6) -0.024(5) -0.015(6) -0.037(6)
C39 0.126(8) 0.125(9) 0.141(10) -0.001(6) -0.032(6) -0.056(6)
C40 0.123(7) 0.114(8) 0.123(9) -0.012(6) -0.038(6) -0.033(6)
C41 0.137(7) 0.147(8) 0.159(8) -0.004(6) -0.036(6) -0.056(6)
C42 0.091(6) 0.093(6) 0.106(8) -0.012(6) -0.028(6) -0.025(5)
C35' 0.068(7) 0.079(6) 0.066(4) -0.014(4) 0.000(4) -0.030(6)
C36' 0.115(7) 0.117(7) 0.101(6) -0.018(5) -0.025(5) -0.053(5)
C37' 0.119(8) 0.108(7) 0.091(6) -0.019(5) -0.019(6) -0.041(6)
C38' 0.111(8) 0.084(6) 0.091(6) -0.024(5) -0.015(6) -0.037(6)
C39' 0.126(8) 0.125(9) 0.141(10) -0.001(6) -0.032(6) -0.056(6)
C40' 0.123(7) 0.114(8) 0.123(9) -0.012(6) -0.038(6) -0.033(6)
C41' 0.137(7) 0.147(8) 0.159(8) -0.004(6) -0.036(6) -0.056(6)
C42' 0.091(6) 0.093(6) 0.106(8) -0.012(6) -0.028(6) -0.025(5)
C31 0.096(8) 0.090(6) 0.075(5) 0.005(4) -0.026(5) -0.037(5)
C32 0.095(7) 0.102(7) 0.077(5) -0.006(5) -0.019(5) -0.039(5)
C33 0.093(7) 0.085(6) 0.075(5) -0.018(4) -0.007(5) -0.046(5)
C31' 0.096(8) 0.090(6) 0.075(5) 0.005(4) -0.026(5) -0.037(5)
C32' 0.095(7) 0.102(7) 0.077(5) -0.006(5) -0.019(5) -0.039(5)
C33' 0.093(7) 0.085(6) 0.075(5) -0.018(4) -0.007(5) -0.046(5)
La1 0.0495(3) 0.0386(3) 0.0501(3) -0.00587(16) -0.01476(16) -0.01656(17)
O1 0.049(2) 0.056(3) 0.056(2) -0.003(2) -0.0144(19) -0.026(2)
O2 0.051(2) 0.039(2) 0.058(2) -0.0049(18) -0.0252(19) -0.0170(18)
O3 0.175(7) 0.125(6) 0.075(4) -0.039(4) -0.011(4) -0.095(6)
O4 0.096(4) 0.068(3) 0.043(2) -0.002(2) -0.016(2) -0.030(3)
O5 0.099(4) 0.079(4) 0.060(3) -0.017(3) -0.001(3) -0.035(3)
O6 0.076(4) 0.061(4) 0.153(6) 0.002(4) -0.059(4) -0.011(3)
N1 0.109(6) 0.055(4) 0.101(6) 0.003(4) -0.032(5) -0.041(4)
N2 0.093(5) 0.049(4) 0.125(7) -0.031(4) -0.022(5) -0.027(4)
C1 0.042(3) 0.053(4) 0.042(3) -0.013(3) -0.012(2) -0.021(3)
C2 0.050(3) 0.068(4) 0.040(3) -0.006(3) -0.013(2) -0.033(3)
C3 0.062(4) 0.071(4) 0.061(4) 0.002(3) -0.021(3) -0.041(4)
C4 0.077(5) 0.104(7) 0.098(6) 0.023(5) -0.029(5) -0.066(5)
C5 0.109(7) 0.112(7) 0.059(4) 0.015(4) -0.034(4) -0.070(6)
C6 0.096(6) 0.073(5) 0.104(6) -0.005(5) -0.036(5) -0.051(5)
C7 0.043(3) 0.073(5) 0.054(3) -0.004(3) -0.010(3) -0.033(3)
C8 0.040(3) 0.080(5) 0.061(4) -0.017(3) -0.014(3) -0.023(3)
C9 0.047(4) 0.088(6) 0.103(6) -0.003(5) -0.027(4) -0.021(4)
C10 0.044(3) 0.056(4) 0.047(3) 0.000(3) -0.013(2) -0.024(3)
C11 0.040(3) 0.061(4) 0.038(3) -0.014(3) -0.010(2) -0.023(3)
C12 0.039(3) 0.043(3) 0.041(3) -0.006(2) -0.012(2) -0.018(2)
C13 0.039(3) 0.044(3) 0.037(3) -0.005(2) -0.008(2) -0.022(2)
C14 0.046(3) 0.037(3) 0.034(3) -0.004(2) -0.009(2) -0.019(2)
C15 0.048(3) 0.050(3) 0.041(3) -0.002(2) -0.016(2) -0.026(3)
C16 0.054(3) 0.055(4) 0.053(3) -0.004(3) -0.021(3) -0.028(3)
C17 0.077(5) 0.073(5) 0.068(4) 0.010(4) -0.041(4) -0.042(4)
C18 0.069(4) 0.083(5) 0.080(5) -0.019(4) -0.035(4) -0.035(4)
C19 0.048(4) 0.084(5) 0.064(4) -0.014(4) -0.013(3) -0.029(4)
C20 0.061(4) 0.052(4) 0.053(3) -0.011(3) -0.018(3) -0.031(3)
C21 0.053(4) 0.047(4) 0.059(4) -0.016(3) -0.010(3) -0.016(3)
C22 0.079(5) 0.057(5) 0.110(7) -0.026(4) -0.025(5) -0.016(4)
C23 0.042(3) 0.052(4) 0.051(3) -0.007(3) -0.015(2) -0.015(3)
C24 0.036(3) 0.062(4) 0.042(3) -0.008(3) -0.011(2) -0.017(3)
C25 0.075(5) 0.079(5) 0.047(3) 0.008(3) -0.015(3) -0.042(4)
C26 0.101(7) 0.108(7) 0.059(5) 0.021(5) -0.014(4) -0.040(6)
C27 0.075(6) 0.182(13) 0.043(4) -0.003(6) -0.015(4) -0.033(7)
C28 0.093(6) 0.169(11) 0.047(4) -0.022(5) -0.015(4) -0.064(7)
C29 0.069(5) 0.104(6) 0.058(4) -0.024(4) -0.009(3) -0.043(5)
C30 0.28(2) 0.216(18) 0.179(15) -0.102(14) -0.045(14) -0.140(17)
C34 0.073(5) 0.068(5) 0.067(4) -0.021(4) -0.022(4) -0.020(4)

loop_
_atom_type_symbol
_atom_type_description
_atom_type_scat_dispersion_real
_atom_type_scat_dispersion_imag
_atom_type_scat_source
C C 0.0033 0.0016 'International Tables Vol C Tables 4.2.6.8 and 6.1.1.4'
H H 0.0000 0.0000 'International Tables Vol C Tables 4.2.6.8 and 6.1.1.4'
La La -0.2871 2.4523 'International Tables Vol C Tables 4.2.6.8 and 6.1.1.4'
N N 0.0061 0.0033 'International Tables Vol C Tables 4.2.6.8 and 6.1.1.4'
O O 0.0106 0.0060 'International Tables Vol C Tables 4.2.6.8 and 6.1.1.4'

loop_
_geom_angle_atom_site_label_1
_geom_angle_atom_site_label_2
_geom_angle_atom_site_label_3
_geom_angle
C45 C43 N1 117.9(19)
C45 C43 C44 124(2)
N1 C43 C44 118(2)
C43 C45 C46 101(2)
C43 C45 H45 129.3
C46 C45 H45 129.3
C45 C46 N2 110.5(19)
C45 C46 C47 128(2)
N2 C46 C47 120.0(19)
C46 C47 H47A 109.5
C46 C47 H47B 109.5
H47A C47 H47B 109.5
C46 C47 H47C 109.5
H47A C47 H47C 109.5
H47B C47 H47C 109.5
C46 C47 H47D 109.5
H47A C47 H47D 141.1
H47B C47 H47D 56.3
H47C C47 H47D 56.3
C46 C47 H47E 109.5
H47A C47 H47E 56.3
H47B C47 H47E 141.1
H47C C47 H47E 56.3
H47D C47 H47E 109.5
C46 C47 H47F 109.5
H47A C47 H47F 56.3
H47B C47 H47F 56.3
H47C C47 H47F 141.1
H47D C47 H47F 109.5
H47E C47 H47F 109.5
C45' C43' N1 105(2)
C45' C43' C44' 128(2)
N1 C43' C44' 126(2)
C43' C44' H44D 109.5
C43' C44' H44E 109.5
H44D C44' H44E 109.5
C43' C44' H44F 109.5
H44D C44' H44F 109.5
H44E C44' H44F 109.5
C43' C45' C46' 113(2)
C43' C45' H45' 123.4
C46' C45' H45' 123.4
C45' C46' N2 104(2)
C45' C46' C47' 138(2)
N2 C46' C47' 117(2)
C46' C47' H47G 109.5
C46' C47' H47H 109.5
H47G C47' H47H 109.5
C46' C47' H47I 109.5
H47G C47' H47I 109.5
H47H C47' H47I 109.5
C46' C47' H47J 109.5
H47G C47' H47J 141.1
H47H C47' H47J 56.3
H47I C47' H47J 56.3
C46' C47' H47K 109.5
H47G C47' H47K 56.3
H47H C47' H47K 141.1
H47I C47' H47K 56.3
H47J C47' H47K 109.5
C46' C47' H47L 109.5
H47G C47' H47L 56.3
H47H C47' H47L 56.3
H47I C47' H47L 141.1
H47J C47' H47L 109.5
H47K C47' H47L 109.5
O5 C35 C36 108.0(8)
O5 C35 H35A 110.1
C36 C35 H35A 110.1
O5 C35 H35B 110.1
C36 C35 H35B 110.1
H35A C35 H35B 108.4
C35 C36 C37 107.3(8)
C35 C36 H36A 110.3
C37 C36 H36A 110.3
C35 C36 H36B 110.3
C37 C36 H36B 110.3
H36A C36 H36B 108.5
C36 C37 C38 107.4(8)
C36 C37 H37A 110.2
C38 C37 H37A 110.2
C36 C37 H37B 110.2
C38 C37 H37B 110.2
H37A C37 H37B 108.5
O5 C38 C37 106.7(8)
O5 C38 H38A 110.4
C37 C38 H38A 110.4
O5 C38 H38B 110.4
C37 C38 H38B 110.4
H38A C38 H38B 108.6
O6 C39 C40 107.2(8)
O6 C39 H39A 110.3
C40 C39 H39A 110.3
O6 C39 H39B 110.3
C40 C39 H39B 110.3
H39A C39 H39B 108.5
C39 C40 C41 106.7(8)
C39 C40 H40A 110.4
C41 C40 H40A 110.4
C39 C40 H40B 110.4
C41 C40 H40B 110.4
H40A C40 H40B 108.6
C40 C41 C42 105.8(9)
C40 C41 H41A 110.6
C42 C41 H41A 110.6
C40 C41 H41B 110.6
C42 C41 H41B 110.6
H41A C41 H41B 108.7
O6 C42 C41 107.0(9)
O6 C42 H42A 110.3
C41 C42 H42A 110.3
O6 C42 H42B 110.3
C41 C42 H42B 110.3
H42A C42 H42B 108.6
O5 C35' C36' 106.5(9)
O5 C35' H35C 110.4
C36' C35' H35C 110.4
O5 C35' H35D 110.4
C36' C35' H35D 110.4
H35C C35' H35D 108.6
C35' C36' C37' 103.5(10)
C35' C36' H36C 111.1
C37' C36' H36C 111.1
C35' C36' H36D 111.1
C37' C36' H36D 111.1
H36C C36' H36D 109.0
C38' C37' C36' 106.1(9)
C38' C37' H37C 110.5
C36' C37' H37C 110.5
C38' C37' H37D 110.5
C36' C37' H37D 110.5
H37C C37' H37D 108.7
O5 C38' C37' 107.2(8)
O5 C38' H38C 110.3
C37' C38' H38C 110.3
O5 C38' H38D 110.3
C37' C38' H38D 110.3
H38C C38' H38D 108.5
O6 C39' C40' 105.6(9)
O6 C39' H39C 110.6
C40' C39' H39C 110.6
O6 C39' H39D 110.6
C40' C39' H39D 110.6
H39C C39' H39D 108.8
C39' C40' C41' 106.4(10)
C39' C40' H40C 110.4
C41' C40' H40C 110.4
C39' C40' H40D 110.4
C41' C40' H40D 110.4
H40C C40' H40D 108.6
C40' C41' C42' 105.6(9)
C40' C41' H41C 110.6
C42' C41' H41C 110.6
C40' C41' H41D 110.6
C42' C41' H41D 110.6
H41C C41' H41D 108.7
O6 C42' C41' 107.5(8)
O6 C42' H42C 110.2
C41' C42' H42C 110.2
O6 C42' H42D 110.2
C41' C42' H42D 110.2
H42C C42' H42D 108.5
O4 C31 C32 107.9(8)
O4 C31 H31A 110.1
C32 C31 H31A 110.1
O4 C31 H31B 110.1
C32 C31 H31B 110.1
H31A C31 H31B 108.4
C33 C32 C31 106.6(8)
C33 C32 H32A 110.4
C31 C32 H32A 110.4
C33 C32 H32B 110.4
C31 C32 H32B 110.4
H32A C32 H32B 108.6
C32 C33 C34 106.1(8)
C32 C33 H33A 110.5
C34 C33 H33A 110.5
C32 C33 H33B 110.5
C34 C33 H33B 110.5
H33A C33 H33B 108.7
O4 C31' C32' 107.8(8)
O4 C31' H31C 110.1
C32' C31' H31C 110.1
O4 C31' H31D 110.1
C32' C31' H31D 110.1
H31C C31' H31D 108.5
C33' C32' C31' 106.9(8)
C33' C32' H32C 110.3
C31' C32' H32C 110.3
C33' C32' H32D 110.3
C31' C32' H32D 110.3
H32C C32' H32D 108.6
C32' C33' C34 107.8(8)
C32' C33' H33C 110.1
C34 C33' H33C 110.1
C32' C33' H33D 110.1
C34 C33' H33D 110.1
H33C C33' H33D 108.5
O1 La1 O2 92.79(15)
O1 La1 N2 100.7(2)
O2 La1 N2 158.7(2)
O1 La1 N1 92.0(2)
O2 La1 N1 165.2(2)
N2 La1 N1 31.5(3)
O1 La1 O4 85.84(16)
O2 La1 O4 82.97(16)
N2 La1 O4 114.1(2)
N1 La1 O4 83.4(2)
O1 La1 O5 106.82(18)
O2 La1 O5 78.07(16)
N2 La1 O5 82.3(2)
N1 La1 O5 113.8(2)
O4 La1 O5 157.6(2)
O1 La1 O6 167.8(2)
O2 La1 O6 91.32(17)
N2 La1 O6 78.9(2)
N1 La1 O6 81.3(2)
O4 La1 O6 83.2(2)
O5 La1 O6 85.3(2)
C1 O1 La1 157.9(4)
C14 O2 La1 142.9(4)
C29 O3 C30 118.8(10)
C31 O4 C31' 22.7(15)
C31 O4 C34 110.1(6)
C31' O4 C34 110.9(7)
C31 O4 La1 128.3(7)
C31' O4 La1 130.0(6)
C34 O4 La1 118.7(3)
C38' O5 C35 97.1(10)
C38' O5 C38 34.1(11)
C35 O5 C38 110.2(7)
C38' O5 C35' 108.2(8)
C35 O5 C35' 16.9(14)
C38 O5 C35' 112.1(11)
C38' O5 La1 130.8(6)
C35 O5 La1 129.4(7)
C38 O5 La1 118.8(7)
C35' O5 La1 120.8(7)
C42' O6 C42 26.9(12)
C42' O6 C39' 109.5(9)
C42 O6 C39' 94.2(13)
C42' O6 C39 106.9(12)
C42 O6 C39 107.7(8)
C39' O6 C39 35.9(16)
C42' O6 La1 118.7(8)
C42 O6 La1 130.4(8)
C39' O6 La1 131.8(9)
C39 O6 La1 120.4(9)
C43 N1 C43' 20.2(12)
C43 N1 N2 103.9(12)
C43' N1 N2 112.4(13)
C43 N1 La1 170.1(9)
C43' N1 La1 169.5(10)
N2 N1 La1 73.2(4)
N1 N2 C46 105.6(12)
N1 N2 C46' 104.6(12)
C46 N2 C46' 15(2)
N1 N2 La1 75.2(4)
C46 N2 La1 172.9(13)
C46' N2 La1 171.7(15)
O1 C1 C11 119.7(5)
O1 C1 C2 120.1(6)
C11 C1 C2 120.2(6)
C7 C2 C1 116.9(6)
C7 C2 C3 120.4(5)
C1 C2 C3 122.7(6)
C2 C3 C4 113.6(6)
C2 C3 C6 110.3(6)
C4 C3 C6 106.6(6)
C2 C3 C5 109.3(5)
C4 C3 C5 107.1(6)
C6 C3 C5 109.8(7)
C3 C4 H4A 109.5
C3 C4 H4B 109.5
H4A C4 H4B 109.5
C3 C4 H4C 109.5
H4A C4 H4C 109.5
H4B C4 H4C 109.5
C3 C5 H5A 109.5
C3 C5 H5B 109.5
H5A C5 H5B 109.5
C3 C5 H5C 109.5
H5A C5 H5C 109.5
H5B C5 H5C 109.5
C3 C6 H6A 109.5
C3 C6 H6B 109.5
H6A C6 H6B 109.5
C3 C6 H6C 109.5
H6A C6 H6C 109.5
H6B C6 H6C 109.5
C2 C7 C8 124.3(6)
C2 C7 H7 117.9
C8 C7 H7 117.9
C10 C8 C7 116.1(6)
C10 C8 C9 120.5(7)
C7 C8 C9 123.4(6)
C8 C9 H9A 109.5
C8 C9 H9B 109.5
H9A C9 H9B 109.5
C8 C9 H9C 109.5
H9A C9 H9C 109.5
H9B C9 H9C 109.5
C11 C10 C8 122.9(6)
C11 C10 H10 118.6
C8 C10 H10 118.6
C10 C11 C1 119.6(5)
C10 C11 C12 121.3(6)
C1 C11 C12 119.0(5)
C24 C12 C11 112.3(4)
C24 C12 C13 115.2(5)
C11 C12 C13 112.3(4)
C24 C12 H12 105.3
C11 C12 H12 105.3
C13 C12 H12 105.3
C23 C13 C14 119.6(5)
C23 C13 C12 120.5(5)
C14 C13 C12 119.9(5)
O2 C14 C13 120.1(5)
O2 C14 C15 121.1(5)
C13 C14 C15 118.7(5)
C20 C15 C14 117.6(5)
C20 C15 C16 120.5(5)
C14 C15 C16 121.8(5)
C18 C16 C17 107.8(5)
C18 C16 C19 106.3(5)
C17 C16 C19 110.6(6)
C18 C16 C15 113.1(5)
C17 C16 C15 109.9(5)
C19 C16 C15 109.0(5)
C16 C17 H17A 109.5
C16 C17 H17B 109.5
H17A C17 H17B 109.5
C16 C17 H17C 109.5
H17A C17 H17C 109.5
H17B C17 H17C 109.5
C16 C18 H18A 109.5
C16 C18 H18B 109.5
H18A C18 H18B 109.5
C16 C18 H18C 109.5
H18A C18 H18C 109.5
H18B C18 H18C 109.5
C16 C19 H19A 109.5
C16 C19 H19B 109.5
H19A C19 H19B 109.5
C16 C19 H19C 109.5
H19A C19 H19C 109.5
H19B C19 H19C 109.5
C21 C20 C15 123.9(5)
C21 C20 H20 118.0
C15 C20 H20 118.0
C20 C21 C23 117.0(6)
C20 C21 C22 119.4(6)
C23 C21 C22 123.6(6)
C21 C22 H22A 109.5
C21 C22 H22B 109.5
H22A C22 H22B 109.5
C21 C22 H22C 109.5
H22A C22 H22C 109.5
H22B C22 H22C 109.5
C21 C23 C13 122.8(5)
C21 C23 H23 118.6
C13 C23 H23 118.6
C25 C24 C29 114.5(6)
C25 C24 C12 125.8(6)
C29 C24 C12 119.6(6)
C24 C25 C26 123.5(8)
C24 C25 H25 118.2
C26 C25 H25 118.2
C27 C26 C25 118.2(10)
C27 C26 H26 120.9
C25 C26 H26 120.9
C26 C27 C28 120.5(8)
C26 C27 H27 119.7
C28 C27 H27 119.7
C29 C28 C27 117.7(9)
C29 C28 H28 121.2
C27 C28 H28 121.2
C28 C29 O3 121.4(8)
C28 C29 C24 125.5(9)
O3 C29 C24 113.0(6)
O3 C30 H30A 109.5
O3 C30 H30B 109.5
H30A C30 H30B 109.5
O3 C30 H30C 109.5
H30A C30 H30C 109.5
H30B C30 H30C 109.5
O4 C34 C33 106.7(6)
O4 C34 C33' 105.7(6)
C33 C34 C33' 21.2(12)
O4 C34 H34A 110.4
C33 C34 H34A 110.4
C33' C34 H34A 128.1
O4 C34 H34B 110.4
C33 C34 H34B 110.4
C33' C34 H34B 91.7
H34A C34 H34B 108.6

loop_
_geom_bond_atom_site_label_1
_geom_bond_atom_site_label_2
_geom_bond_distance
C43 C45 1.307(17)
C43 N1 1.333(13)
C43 C44 1.433(19)
C44 H44A 0.9600
C44 H44B 0.9600
C44 H44C 0.9600
C45 C46 1.368(18)
C45 H45 0.9300
C46 N2 1.413(15)
C46 C47 1.57(2)
C47 H47A 0.9600
C47 H47B 0.9600
C47 H47C 0.9600
C47 H47D 0.9600
C47 H47E 0.9600
C47 H47F 0.9600
C43' C45' 1.311(18)
C43' N1 1.339(13)
C43' C44' 1.435(19)
C44' H44D 0.9600
C44' H44E 0.9600
C44' H44F 0.9600
C45' C46' 1.374(19)
C45' H45' 0.9300
C46' N2 1.418(15)
C46' C47' 1.58(2)
C47' H47G 0.9600
C47' H47H 0.9600
C47' H47I 0.9600
C47' H47J 0.9600
C47' H47K 0.9600
C47' H47L 0.9600
C35 O5 1.448(9)
C35 C36 1.483(9)
C35 H35A 0.9700
C35 H35B 0.9700
C36 C37 1.497(9)
C36 H36A 0.9700
C36 H36B 0.9700
C37 C38 1.501(9)
C37 H37A 0.9700
C37 H37B 0.9700
C38 O5 1.462(9)
C38 H38A 0.9700
C38 H38B 0.9700
C39 O6 1.456(9)
C39 C40 1.499(9)
C39 H39A 0.9700
C39 H39B 0.9700
C40 C41 1.501(10)
C40 H40A 0.9700
C40 H40B 0.9700
C41 C42 1.511(10)
C41 H41A 0.9700
C41 H41B 0.9700
C42 O6 1.447(9)
C42 H42A 0.9700
C42 H42B 0.9700
C35' O5 1.469(9)
C35' C36' 1.488(9)
C35' H35C 0.9700
C35' H35D 0.9700
C36' C37' 1.504(10)
C36' H36C 0.9700
C36' H36D 0.9700
C37' C38' 1.503(9)
C37' H37C 0.9700
C37' H37D 0.9700
C38' O5 1.441(9)
C38' H38C 0.9700
C38' H38D 0.9700
C39' O6 1.447(9)
C39' C40' 1.501(10)
C39' H39C 0.9700
C39' H39D 0.9700
C40' C41' 1.502(10)
C40' H40C 0.9700
C40' H40D 0.9700
C41' C42' 1.507(10)
C41' H41C 0.9700
C41' H41D 0.9700
C42' O6 1.446(9)
C42' H42C 0.9700
C42' H42D 0.9700
C31 O4 1.441(9)
C31 C32 1.499(9)
C31 H31A 0.9700
C31 H31B 0.9700
C32 C33 1.494(9)
C32 H32A 0.9700
C32 H32B 0.9700
C33 C34 1.518(9)
C33 H33A 0.9700
C33 H33B 0.9700
C31' O4 1.443(9)
C31' C32' 1.501(9)
C31' H31C 0.9700
C31' H31D 0.9700
C32' C33' 1.486(9)
C32' H32C 0.9700
C32' H32D 0.9700
C33' C34 1.518(9)
C33' H33C 0.9700
C33' H33D 0.9700
La1 O1 2.229(4)
La1 O2 2.315(4)
La1 N2 2.505(6)
La1 N1 2.530(7)
La1 O4 2.548(4)
La1 O5 2.586(5)
La1 O6 2.635(5)
O1 C1 1.339(7)
O2 C14 1.330(7)
O3 C29 1.382(11)
O3 C30 1.457(12)
O4 C34 1.461(8)
N1 N2 1.368(11)
C1 C11 1.391(9)
C1 C2 1.428(8)
C2 C7 1.378(9)
C2 C3 1.508(10)
C3 C4 1.535(9)
C3 C6 1.557(11)
C3 C5 1.582(9)
C4 H4A 0.9600
C4 H4B 0.9600
C4 H4C 0.9600
C5 H5A 0.9600
C5 H5B 0.9600
C5 H5C 0.9600
C6 H6A 0.9600
C6 H6B 0.9600
C6 H6C 0.9600
C7 C8 1.399(10)
C7 H7 0.9300
C8 C10 1.387(8)
C8 C9 1.516(10)
C9 H9A 0.9600
C9 H9B 0.9600
C9 H9C 0.9600
C10 C11 1.376(8)
C10 H10 0.9300
C11 C12 1.537(8)
C12 C24 1.498(8)
C12 C13 1.539(7)
C12 H12 0.9800
C13 C23 1.383(8)
C13 C14 1.415(7)
C14 C15 1.430(8)
C15 C20 1.399(9)
C15 C16 1.546(8)
C16 C18 1.525(8)
C16 C17 1.529(9)
C16 C19 1.536(9)
C17 H17A 0.9600
C17 H17B 0.9600
C17 H17C 0.9600
C18 H18A 0.9600
C18 H18B 0.9600
C18 H18C 0.9600
C19 H19A 0.9600
C19 H19B 0.9600
C19 H19C 0.9600
C20 C21 1.380(9)
C20 H20 0.9300
C21 C23 1.382(8)
C21 C22 1.513(9)
C22 H22A 0.9600
C22 H22B 0.9600
C22 H22C 0.9600
C23 H23 0.9300
C24 C25 1.361(10)
C24 C29 1.402(9)
C25 C26 1.399(10)
C25 H25 0.9300
C26 C27 1.382(16)
C26 H26 0.9300
C27 C28 1.393(16)
C27 H27 0.9300
C28 C29 1.343(11)
C28 H28 0.9300
C30 H30A 0.9600
C30 H30B 0.9600
C30 H30C 0.9600
C34 H34A 0.9700
C34 H34B 0.9700

loop_
_platon_squeeze_void_nr
_platon_squeeze_void_average_x
_platon_squeeze_void_average_y
_platon_squeeze_void_average_z
_platon_squeeze_void_volume
_platon_squeeze_void_count_electrons
_platon_squeeze_void_content
1 0.222 0.681 0.119 7 0 ' '
2 0.490 0.261 0.459 31 1 ' '
3 0.510 0.739 0.541 31 1 ' '
4 0.778 0.319 0.881 7 0 ' '
